data_1531810
loop_
_publ_author_name
'Lindberg, F.'
'Istomin, S.Ya.'
'Svensson, G.'
'Berastegui, P.'
'Kazakov, S.M.'
'Antipov, E.V.'

_publ_section_title
;
 Synthesis and structural studies of Sr2 Co2-x Gax O5, 0.3 <= x <= 0.8
;
_journal_name_full 'Journal of Solid State Chemistry'
_journal_page_first 395
_journal_page_last 406
_journal_volume 173
_journal_year 2003
_chemical_formula_sum 'Co1.3 Ga0.7 O5 Sr2'
_chemical_name_systematic 'Sr2 (Co1.3 Ga0.7) O5'
_space_group_IT_number 74
_symmetry_space_group_name_Hall '-I 2 2b'
_symmetry_space_group_name_H-M 'I c m m'
_cell_angle_alpha 90
_cell_angle_beta 90
_cell_angle_gamma 90
_cell_formula_units_Z 4
_cell_length_a 5.6126
_cell_length_b 15.733
_cell_length_c 5.4559
_cell_volume 481.773
_citation_journal_id_ASTM JSSCBI
_cod_data_source_file Lindberg_JSSCBI_2003_1610.cif
_cod_data_source_block Co1.3Ga0.7O5Sr2
_cod_original_cell_volume 481.7725
_cod_original_sg_symbol_Hall '-I 2b 2 (z,y,-x)'
_cod_database_code 1531810

loop_
_symmetry_equiv_pos_as_xyz
x,y,z
x,-y+1/2,-z
-x,-y,z
-x,y+1/2,-z
-x,-y,-z
-x,y-1/2,z
x,y,-z
x,-y-1/2,z
x+1/2,y+1/2,z+1/2
x+1/2,-y+1,-z+1/2
-x+1/2,-y+1/2,z+1/2
-x+1/2,y+1,-z+1/2
-x+1/2,-y+1/2,-z+1/2
-x+1/2,y,z+1/2
x+1/2,y+1/2,-z+1/2
x+1/2,-y,z+1/2

loop_
_atom_site_label
_atom_site_type_symbol
_atom_site_fract_x
_atom_site_fract_y
_atom_site_fract_z
_atom_site_occupancy
_atom_site_U_iso_or_equiv
O2 O-2 0.0456 0.1434 0 1 0.0
O1 O-2 0.25 -0.0064 0.25 1 0.0
Co1 Co+3 0 0 0 0.88 0.0
O3 O-2 0.864 0.25 0.622 0.5 0.0
Co2 Co+3 -0.07 0.25 -0.039 0.21 0.0
Sr1 Sr+2 0.0147 0.1112 0.5 1 0.0
Ga2 Ga+3 -0.07 0.25 -0.039 0.29 0.0
Ga1 Ga+3 0 0 0 0.12 0.0
